data_4119271
loop_
_publ_author_name
'Holger Braunschweig'
'Alexander Damme'
'Rian D. Dewhurst'
'Sundargopal Ghosh'
'Thomas Kramer'
'Bernd Pfaffinger'
'Krzysztof Radacki'
'Alfredo Vargas'

_publ_contact_author_address
; Institut f\"ur Anorganische Chemie
Universit\"at W\"urzburg
Am Hubland
97074 W\"urzburg, Germany
;
_publ_contact_author_email H.Braunschweig@mail.uni-wuerzburg.de
_publ_contact_author_fax +49-931-3184623
_publ_contact_author_name 'Prof. Dr. Holger Braunschweig'
_publ_contact_author_phone +49-931-3185260
_publ_section_title
;
 Electronic and Structural Effects of Stepwise Borylation and
 Quaternization on Borirene Aromaticity
;
_journal_name_full 'Journal of the American Chemical Society'
_journal_page_first 1903
_journal_page_last 1911
_journal_paper_doi 10.1021/ja3110126
_journal_volume 135
_journal_year 2013
_chemical_formula_moiety 'C20 H28 B N Si2'
_chemical_formula_sum 'C20 H28 B N Si2'
_chemical_formula_weight 349.42
_chemical_name_common
;
?
;
_chemical_name_systematic
; 
?
;
_space_group_IT_number 2
_symmetry_cell_setting triclinic
_symmetry_space_group_name_Hall '-P 1'
_symmetry_space_group_name_H-M 'P -1'
_atom_sites_solution_hydrogens geom
_atom_sites_solution_primary direct
_atom_sites_solution_secondary difmap
_audit_creation_method SHELXL-97
_cell_angle_alpha 94.437(2)
_cell_angle_beta 96.989(3)
_cell_angle_gamma 92.319(2)
_cell_formula_units_Z 2
_cell_length_a 8.3080(5)
_cell_length_b 9.4176(6)
_cell_length_c 13.3380(8)
_cell_measurement_reflns_used 8145
_cell_measurement_temperature 100(2)
_cell_measurement_theta_max 26.82
_cell_measurement_theta_min 2.56
_cell_volume 1031.41(11)
_computing_cell_refinement 'Saint+ ver. 7.68A (Bruker AXS)'
_computing_data_collection 'APEX2 ver. 2010.3 (Bruker AXS)'
_computing_data_reduction 'Saint+ ver. 7.68A (Bruker AXS)'
_computing_molecular_graphics 'XP ver. 5.1 (Bruker AXS, 1998)'
_computing_publication_material 'SHELXL-97 (Sheldrick, 2008)'
_computing_structure_refinement 'SHELXL-97 (Sheldrick, 1997)'
_computing_structure_solution 'SHELXS-97 (Sheldrick, 1990)'
_diffrn_ambient_temperature 100(2)
_diffrn_detector_area_resol_mean 8.333
_diffrn_measured_fraction_theta_full 0.987
_diffrn_measured_fraction_theta_max 0.982
_diffrn_measurement_device_type 'Bruker X8-APEX II'
_diffrn_measurement_method '\f and \w scans'
_diffrn_radiation_monochromator 'multi-layer mirror'
_diffrn_radiation_source 'rotating anode'
_diffrn_radiation_type MoK\a
_diffrn_radiation_wavelength 0.71073
_diffrn_reflns_av_R_equivalents 0.0298
_diffrn_reflns_av_sigmaI/netI 0.0200
_diffrn_reflns_limit_h_max 10
_diffrn_reflns_limit_h_min -10
_diffrn_reflns_limit_k_max 11
_diffrn_reflns_limit_k_min -10
_diffrn_reflns_limit_l_max 16
_diffrn_reflns_limit_l_min -16
_diffrn_reflns_number 27638
_diffrn_reflns_theta_full 26.00
_diffrn_reflns_theta_max 26.82
_diffrn_reflns_theta_min 1.54
_exptl_absorpt_coefficient_mu 0.173
_exptl_absorpt_correction_T_max 0.7454
_exptl_absorpt_correction_T_min 0.6461
_exptl_absorpt_correction_type multi-scan
_exptl_absorpt_process_details 'Sadabs 2008/1 (Bruker 2008)'
_exptl_crystal_colour colourless
_exptl_crystal_density_diffrn 1.125
_exptl_crystal_description plate
_exptl_crystal_F_000 376
_exptl_crystal_size_max 0.34
_exptl_crystal_size_mid 0.12
_exptl_crystal_size_min 0.09
_refine_diff_density_max 0.413
_refine_diff_density_min -0.210
_refine_diff_density_rms 0.046
_refine_ls_extinction_method none
_refine_ls_goodness_of_fit_ref 1.125
_refine_ls_hydrogen_treatment constr
_refine_ls_matrix_type full
_refine_ls_number_parameters 223
_refine_ls_number_reflns 4342
_refine_ls_number_restraints 0
_refine_ls_restrained_S_all 1.125
_refine_ls_R_factor_all 0.0410
_refine_ls_R_factor_gt 0.0372
_refine_ls_shift/su_max 0.000
_refine_ls_shift/su_mean 0.000
_refine_ls_structure_factor_coef Fsqd
_refine_ls_weighting_details 'calc w=1/[\s^2^(Fo^2^)+(0.0203P)^2^+0.9630P] where P=(Fo^2^+2Fc^2^)/3'
_refine_ls_weighting_scheme calc
_refine_ls_wR_factor_gt 0.0922
_refine_ls_wR_factor_ref 0.0941
_reflns_number_gt 3974
_reflns_number_total 4342
_reflns_threshold_expression >2sigma(I)
_cod_data_source_file ja3110126_si_001_2.cif
_cod_data_source_block 02
_cod_database_code 4119271

loop_
_symmetry_equiv_pos_as_xyz
'x, y, z'
'-x, -y, -z'

loop_
_atom_site_label
_atom_site_type_symbol
_atom_site_fract_x
_atom_site_fract_y
_atom_site_fract_z
_atom_site_U_iso_or_equiv
_atom_site_adp_type
_atom_site_occupancy
_atom_site_symmetry_multiplicity
_atom_site_calc_flag
_atom_site_refinement_flags
B1 B 0.0408(2) 1.00675(19) 0.26346(13) 0.0170(3) Uani 1 1 d .
C2 C -0.00049(19) 0.90133(16) 0.17392(12) 0.0171(3) Uani 1 1 d .
C3 C 0.14233(19) 0.88828(16) 0.23290(12) 0.0168(3) Uani 1 1 d .
N4 N 0.00129(16) 1.12676(14) 0.32511(10) 0.0172(3) Uani 1 1 d .
Si5 Si -0.18618(5) 1.19416(5) 0.28014(3) 0.01772(11) Uani 1 1 d .
C6 C -0.3436(2) 1.04567(19) 0.25477(15) 0.0274(4) Uani 1 1 d .
H6A H -0.3222 0.9840 0.1958 0.041 Uiso 1 1 calc R
H6B H -0.4509 1.0847 0.2411 0.041 Uiso 1 1 calc R
H6C H -0.3408 0.9900 0.3140 0.041 Uiso 1 1 calc R
C7 C -0.2558(2) 1.32608(19) 0.37555(14) 0.0271(4) Uani 1 1 d .
H7A H -0.2718 1.2792 0.4369 0.041 Uiso 1 1 calc R
H7B H -0.3585 1.3635 0.3473 0.041 Uiso 1 1 calc R
H7C H -0.1737 1.4047 0.3924 0.041 Uiso 1 1 calc R
C8 C -0.1651(2) 1.28706(19) 0.16347(13) 0.0270(4) Uani 1 1 d .
H8A H -0.0997 1.3763 0.1817 0.041 Uiso 1 1 calc R
H8B H -0.2729 1.3080 0.1312 0.041 Uiso 1 1 calc R
H8C H -0.1117 1.2256 0.1163 0.041 Uiso 1 1 calc R
Si9 Si 0.14397(5) 1.20807(5) 0.42252(3) 0.01775(12) Uani 1 1 d .
C10 C 0.0574(2) 1.23215(19) 0.54488(13) 0.0246(4) Uani 1 1 d .
H10A H -0.0189 1.3088 0.5417 0.037 Uiso 1 1 calc R
H10B H 0.1453 1.2570 0.6002 0.037 Uiso 1 1 calc R
H10C H 0.0003 1.1432 0.5571 0.037 Uiso 1 1 calc R
C11 C 0.2152(3) 1.3844(2) 0.38568(15) 0.0329(4) Uani 1 1 d .
H11A H 0.2686 1.3707 0.3243 0.049 Uiso 1 1 calc R
H11B H 0.2923 1.4315 0.4408 0.049 Uiso 1 1 calc R
H11C H 0.1221 1.4439 0.3725 0.049 Uiso 1 1 calc R
C12 C 0.3196(2) 1.0934(2) 0.44387(15) 0.0322(4) Uani 1 1 d .
H12A H 0.2830 1.0023 0.4664 0.048 Uiso 1 1 calc R
H12B H 0.4014 1.1414 0.4960 0.048 Uiso 1 1 calc R
H12C H 0.3671 1.0762 0.3805 0.048 Uiso 1 1 calc R
C13 C 0.28227(19) 0.79823(16) 0.23032(12) 0.0170(3) Uani 1 1 d .
C14 C 0.3582(2) 0.74532(17) 0.31804(12) 0.0196(3) Uani 1 1 d .
H14 H 0.3181 0.7661 0.3810 0.024 Uiso 1 1 calc R
C15 C 0.4922(2) 0.66236(17) 0.31362(13) 0.0220(3) Uani 1 1 d .
H15 H 0.5412 0.6245 0.3733 0.026 Uiso 1 1 calc R
C16 C 0.5548(2) 0.63460(17) 0.22303(14) 0.0235(4) Uani 1 1 d .
H16 H 0.6482 0.5800 0.2208 0.028 Uiso 1 1 calc R
C17 C 0.4805(2) 0.68691(18) 0.13548(13) 0.0237(4) Uani 1 1 d .
H17 H 0.5232 0.6682 0.0731 0.028 Uiso 1 1 calc R
C18 C 0.3440(2) 0.76642(17) 0.13871(12) 0.0205(3) Uani 1 1 d .
H18 H 0.2921 0.7996 0.0781 0.025 Uiso 1 1 calc R
C19 C -0.09336(19) 0.82433(17) 0.08457(12) 0.0181(3) Uani 1 1 d .
C20 C -0.0928(2) 0.67570(17) 0.07085(13) 0.0207(3) Uani 1 1 d .
H20 H -0.0296 0.6249 0.1190 0.025 Uiso 1 1 calc R
C21 C -0.1838(2) 0.60164(19) -0.01254(14) 0.0256(4) Uani 1 1 d .
H21 H -0.1853 0.5004 -0.0199 0.031 Uiso 1 1 calc R
C22 C -0.2720(2) 0.6743(2) -0.08469(13) 0.0291(4) Uani 1 1 d .
H22 H -0.3327 0.6235 -0.1423 0.035 Uiso 1 1 calc R
C23 C -0.2715(2) 0.8220(2) -0.07274(14) 0.0326(4) Uani 1 1 d .
H23 H -0.3306 0.8725 -0.1228 0.039 Uiso 1 1 calc R
C24 C -0.1851(2) 0.89597(19) 0.01194(13) 0.0265(4) Uani 1 1 d .
H24 H -0.1884 0.9968 0.0206 0.032 Uiso 1 1 calc R

loop_
_atom_site_aniso_label
_atom_site_aniso_U_11
_atom_site_aniso_U_22
_atom_site_aniso_U_33
_atom_site_aniso_U_23
_atom_site_aniso_U_13
_atom_site_aniso_U_12
B1 0.0175(8) 0.0161(8) 0.0179(8) 0.0027(7) 0.0024(7) 0.0017(6)
C2 0.0190(8) 0.0139(7) 0.0192(8) 0.0018(6) 0.0043(6) 0.0021(6)
C3 0.0193(8) 0.0142(7) 0.0168(7) 0.0008(6) 0.0027(6) 0.0008(6)
N4 0.0172(7) 0.0150(6) 0.0190(7) -0.0015(5) 0.0020(5) 0.0027(5)
Si5 0.0185(2) 0.0156(2) 0.0194(2) 0.00078(16) 0.00296(17) 0.00494(16)
C6 0.0187(8) 0.0268(9) 0.0361(10) 0.0021(7) 0.0015(7) 0.0018(7)
C7 0.0288(9) 0.0260(9) 0.0274(9) -0.0014(7) 0.0055(7) 0.0119(7)
C8 0.0347(10) 0.0232(9) 0.0246(9) 0.0061(7) 0.0052(7) 0.0070(7)
Si9 0.0174(2) 0.0165(2) 0.0189(2) -0.00330(16) 0.00367(17) 0.00011(16)
C10 0.0248(9) 0.0287(9) 0.0200(8) -0.0013(7) 0.0032(7) 0.0006(7)
C11 0.0429(11) 0.0271(9) 0.0275(9) -0.0029(7) 0.0076(8) -0.0130(8)
C12 0.0214(9) 0.0358(10) 0.0350(10) -0.0148(8) -0.0047(8) 0.0061(8)
C13 0.0166(8) 0.0130(7) 0.0206(8) -0.0019(6) 0.0016(6) 0.0006(6)
C14 0.0206(8) 0.0183(8) 0.0201(8) -0.0005(6) 0.0039(6) 0.0025(6)
C15 0.0205(8) 0.0179(8) 0.0267(9) 0.0028(6) -0.0015(7) 0.0030(6)
C16 0.0175(8) 0.0171(8) 0.0356(10) -0.0020(7) 0.0045(7) 0.0040(6)
C17 0.0231(9) 0.0225(8) 0.0261(9) -0.0038(7) 0.0088(7) 0.0026(7)
C18 0.0222(8) 0.0189(8) 0.0202(8) -0.0003(6) 0.0023(6) 0.0027(6)
C19 0.0179(8) 0.0194(8) 0.0172(7) -0.0010(6) 0.0041(6) 0.0010(6)
C20 0.0191(8) 0.0197(8) 0.0237(8) -0.0013(6) 0.0050(6) 0.0034(6)
C21 0.0225(9) 0.0233(8) 0.0305(9) -0.0091(7) 0.0089(7) -0.0006(7)
C22 0.0269(9) 0.0388(10) 0.0193(8) -0.0074(7) 0.0037(7) -0.0098(8)
C23 0.0343(10) 0.0379(11) 0.0232(9) 0.0082(8) -0.0068(8) -0.0065(8)
C24 0.0302(10) 0.0215(8) 0.0262(9) 0.0052(7) -0.0034(7) -0.0017(7)

loop_
_atom_type_symbol
_atom_type_description
_atom_type_scat_dispersion_real
_atom_type_scat_dispersion_imag
_atom_type_scat_source
C C 0.0033 0.0016 'International Tables Vol C Tables 4.2.6.8 and 6.1.1.4'
H H 0.0000 0.0000 'International Tables Vol C Tables 4.2.6.8 and 6.1.1.4'
B B 0.0013 0.0007 'International Tables Vol C Tables 4.2.6.8 and 6.1.1.4'
N N 0.0061 0.0033 'International Tables Vol C Tables 4.2.6.8 and 6.1.1.4'
Si Si 0.0817 0.0704 'International Tables Vol C Tables 4.2.6.8 and 6.1.1.4'

loop_
_geom_angle_atom_site_label_1
_geom_angle_atom_site_label_2
_geom_angle_atom_site_label_3
_geom_angle
N4 B1 C3 155.52(16)
N4 B1 C2 150.24(16)
C3 B1 C2 54.24(11)
C3 C2 C19 137.12(15)
C3 C2 B1 62.79(11)
C19 C2 B1 159.95(15)
C2 C3 C13 136.60(14)
C2 C3 B1 62.97(11)
C13 C3 B1 160.09(15)
B1 N4 Si9 120.72(11)
B1 N4 Si5 112.58(11)
Si9 N4 Si5 126.04(8)
N4 Si5 C6 109.47(7)
N4 Si5 C8 109.59(8)
C6 Si5 C8 111.23(9)
N4 Si5 C7 111.66(7)
C6 Si5 C7 107.25(9)
C8 Si5 C7 107.63(8)
Si5 C6 H6A 109.5
Si5 C6 H6B 109.5
H6A C6 H6B 109.5
Si5 C6 H6C 109.5
H6A C6 H6C 109.5
H6B C6 H6C 109.5
Si5 C7 H7A 109.5
Si5 C7 H7B 109.5
H7A C7 H7B 109.5
Si5 C7 H7C 109.5
H7A C7 H7C 109.5
H7B C7 H7C 109.5
Si5 C8 H8A 109.5
Si5 C8 H8B 109.5
H8A C8 H8B 109.5
Si5 C8 H8C 109.5
H8A C8 H8C 109.5
H8B C8 H8C 109.5
N4 Si9 C12 109.72(7)
N4 Si9 C11 109.23(8)
C12 Si9 C11 109.47(10)
N4 Si9 C10 111.75(7)
C12 Si9 C10 106.93(9)
C11 Si9 C10 109.69(8)
Si9 C10 H10A 109.5
Si9 C10 H10B 109.5
H10A C10 H10B 109.5
Si9 C10 H10C 109.5
H10A C10 H10C 109.5
H10B C10 H10C 109.5
Si9 C11 H11A 109.5
Si9 C11 H11B 109.5
H11A C11 H11B 109.5
Si9 C11 H11C 109.5
H11A C11 H11C 109.5
H11B C11 H11C 109.5
Si9 C12 H12A 109.5
Si9 C12 H12B 109.5
H12A C12 H12B 109.5
Si9 C12 H12C 109.5
H12A C12 H12C 109.5
H12B C12 H12C 109.5
C14 C13 C18 118.70(15)
C14 C13 C3 121.56(14)
C18 C13 C3 119.73(14)
C15 C14 C13 120.30(15)
C15 C14 H14 119.8
C13 C14 H14 119.8
C16 C15 C14 120.49(16)
C16 C15 H15 119.8
C14 C15 H15 119.8
C15 C16 C17 119.64(15)
C15 C16 H16 120.2
C17 C16 H16 120.2
C18 C17 C16 120.21(16)
C18 C17 H17 119.9
C16 C17 H17 119.9
C17 C18 C13 120.62(15)
C17 C18 H18 119.7
C13 C18 H18 119.7
C24 C19 C20 118.42(15)
C24 C19 C2 121.33(15)
C20 C19 C2 120.26(15)
C21 C20 C19 120.57(16)
C21 C20 H20 119.7
C19 C20 H20 119.7
C22 C21 C20 120.31(16)
C22 C21 H21 119.8
C20 C21 H21 119.8
C21 C22 C23 119.65(16)
C21 C22 H22 120.2
C23 C22 H22 120.2
C24 C23 C22 120.21(17)
C24 C23 H23 119.9
C22 C23 H23 119.9
C23 C24 C19 120.80(17)
C23 C24 H24 119.6
C19 C24 H24 119.6

loop_
_geom_bond_atom_site_label_1
_geom_bond_atom_site_label_2
_geom_bond_distance
B1 N4 1.419(2)
B1 C3 1.487(2)
B1 C2 1.490(2)
C2 C3 1.357(2)
C2 C19 1.462(2)
C3 C13 1.469(2)
N4 Si9 1.7543(14)
N4 Si5 1.7606(14)
Si5 C6 1.8580(18)
Si5 C8 1.8660(18)
Si5 C7 1.8683(17)
C6 H6A 0.9800
C6 H6B 0.9800
C6 H6C 0.9800
C7 H7A 0.9800
C7 H7B 0.9800
C7 H7C 0.9800
C8 H8A 0.9800
C8 H8B 0.9800
C8 H8C 0.9800
Si9 C12 1.8574(19)
Si9 C11 1.8622(19)
Si9 C10 1.8639(17)
C10 H10A 0.9800
C10 H10B 0.9800
C10 H10C 0.9800
C11 H11A 0.9800
C11 H11B 0.9800
C11 H11C 0.9800
C12 H12A 0.9800
C12 H12B 0.9800
C12 H12C 0.9800
C13 C14 1.397(2)
C13 C18 1.398(2)
C14 C15 1.390(2)
C14 H14 0.9500
C15 C16 1.383(2)
C15 H15 0.9500
C16 C17 1.388(3)
C16 H16 0.9500
C17 C18 1.387(2)
C17 H17 0.9500
C18 H18 0.9500
C19 C24 1.392(2)
C19 C20 1.398(2)
C20 C21 1.388(2)
C20 H20 0.9500
C21 C22 1.379(3)
C21 H21 0.9500
C22 C23 1.387(3)
C22 H22 0.9500
C23 C24 1.385(3)
C23 H23 0.9500
C24 H24 0.9500

loop_
_geom_torsion_atom_site_label_1
_geom_torsion_atom_site_label_2
_geom_torsion_atom_site_label_3
_geom_torsion_atom_site_label_4
_geom_torsion
N4 B1 C2 C3 -179.5(3)
N4 B1 C2 C19 -5.4(7)
C3 B1 C2 C19 174.1(4)
C19 C2 C3 C13 7.6(3)
B1 C2 C3 C13 -175.4(2)
C19 C2 C3 B1 -177.0(2)
N4 B1 C3 C2 179.4(4)
N4 B1 C3 C13 -9.9(7)
C2 B1 C3 C13 170.7(5)
C3 B1 N4 Si9 8.9(4)
C2 B1 N4 Si9 -172.1(2)
C3 B1 N4 Si5 -179.8(3)
C2 B1 N4 Si5 -0.8(4)
B1 N4 Si5 C6 49.53(13)
Si9 N4 Si5 C6 -139.80(10)
B1 N4 Si5 C8 -72.71(13)
Si9 N4 Si5 C8 97.96(11)
B1 N4 Si5 C7 168.13(12)
Si9 N4 Si5 C7 -21.20(13)
B1 N4 Si9 C12 -11.29(15)
Si5 N4 Si9 C12 178.74(10)
B1 N4 Si9 C11 108.71(14)
Si5 N4 Si9 C11 -61.26(12)
B1 N4 Si9 C10 -129.73(13)
Si5 N4 Si9 C10 60.30(12)
C2 C3 C13 C14 -139.88(19)
B1 C3 C13 C14 52.3(5)
C2 C3 C13 C18 41.4(3)
B1 C3 C13 C18 -126.4(4)
C18 C13 C14 C15 -0.2(2)
C3 C13 C14 C15 -178.88(14)
C13 C14 C15 C16 1.9(2)
C14 C15 C16 C17 -1.7(3)
C15 C16 C17 C18 -0.1(3)
C16 C17 C18 C13 1.7(3)
C14 C13 C18 C17 -1.6(2)
C3 C13 C18 C17 177.11(15)
C3 C2 C19 C24 -145.3(2)
B1 C2 C19 C24 42.4(5)
C3 C2 C19 C20 35.2(3)
B1 C2 C19 C20 -137.1(4)
C24 C19 C20 C21 -1.0(2)
C2 C19 C20 C21 178.44(15)
C19 C20 C21 C22 2.1(3)
C20 C21 C22 C23 -1.0(3)
C21 C22 C23 C24 -1.0(3)
C22 C23 C24 C19 2.1(3)
C20 C19 C24 C23 -1.1(3)
C2 C19 C24 C23 179.50(17)
